data_7705820
loop_
_publ_author_name
'Sandig-Predzymirska, Lesia'
'Ortmeyer, Jochen'
'Wagler, J\"org'
'Brendler, Erica'
'Habermann, Franziska'
'Anders, Martin'
'Felderhoff, Michael'
'Mertens, Florian'

_publ_section_title
;
 The direct and reversible hydrogenation of activated aluminium supported
 by piperidine.
;
_journal_issue 48
_journal_name_full 'Dalton transactions (Cambridge, England : 2003)'
_journal_page_first 17689
_journal_page_last 17698
_journal_paper_doi 10.1039/d0dt03175e
_journal_volume 49
_journal_year 2020
_chemical_formula_moiety 'C20 H42 Al2 N4'
_chemical_formula_sum 'C20 H42 Al2 N4'
_chemical_formula_weight 392.53
_chemical_properties_physical Air-sensitive,Moisture-sensitive,Hygroscopic,Oxygen-sensitive
_space_group_crystal_system orthorhombic
_space_group_IT_number 61
_space_group_name_Hall '-P 2ac 2ab'
_space_group_name_H-M_alt 'P b c a'
_atom_sites_solution_hydrogens mixed
_atom_sites_solution_primary direct
_audit_creation_method SHELXL-2014/7
_audit_update_record
;
2020-07-14 deposited with the CCDC.	2020-11-13 downloaded from the CCDC.
;
_cell_angle_alpha 90
_cell_angle_beta 90
_cell_angle_gamma 90
_cell_formula_units_Z 8
_cell_length_a 12.5724(5)
_cell_length_b 17.8509(8)
_cell_length_c 20.6212(10)
_cell_measurement_reflns_used 20696
_cell_measurement_temperature 160(2)
_cell_measurement_theta_max 26.19
_cell_measurement_theta_min 2.49
_cell_volume 4628.0(4)
_computing_cell_refinement 'STOE X-AREA'
_computing_data_collection 'STOE X-AREA'
_computing_data_reduction 'STOE X-RED'
_computing_structure_refinement 'SHELXL-2014/7 (Sheldrick, 2014)'
_computing_structure_solution SHELXS
_diffrn_ambient_temperature 160(2)
_diffrn_measured_fraction_theta_full 0.998
_diffrn_measured_fraction_theta_max 0.998
_diffrn_measurement_device_type 'Stoe IPDS-2T'
_diffrn_measurement_method 'omega scans'
_diffrn_radiation_type MoK\a
_diffrn_radiation_wavelength 0.71073
_diffrn_reflns_av_R_equivalents 0.0453
_diffrn_reflns_av_unetI/netI 0.0233
_diffrn_reflns_Laue_measured_fraction_full 0.998
_diffrn_reflns_Laue_measured_fraction_max 0.998
_diffrn_reflns_limit_h_max 15
_diffrn_reflns_limit_h_min -13
_diffrn_reflns_limit_k_max 22
_diffrn_reflns_limit_k_min -22
_diffrn_reflns_limit_l_max 25
_diffrn_reflns_limit_l_min -24
_diffrn_reflns_number 28952
_diffrn_reflns_point_group_measured_fraction_full 0.998
_diffrn_reflns_point_group_measured_fraction_max 0.998
_diffrn_reflns_theta_full 25.242
_diffrn_reflns_theta_max 25.996
_diffrn_reflns_theta_min 2.798
_exptl_absorpt_coefficient_mu 0.137
_exptl_absorpt_correction_T_max 0.9948
_exptl_absorpt_correction_T_min 0.9365
_exptl_absorpt_correction_type integration
_exptl_absorpt_process_details XShape
_exptl_crystal_colour colorless
_exptl_crystal_density_diffrn 1.127
_exptl_crystal_description piece
_exptl_crystal_F_000 1728
_exptl_crystal_size_max 0.500
_exptl_crystal_size_mid 0.300
_exptl_crystal_size_min 0.100
_refine_diff_density_max 0.196
_refine_diff_density_min -0.227
_refine_diff_density_rms 0.036
_refine_ls_extinction_method none
_refine_ls_goodness_of_fit_ref 1.102
_refine_ls_hydrogen_treatment mixed
_refine_ls_matrix_type full
_refine_ls_number_parameters 478
_refine_ls_number_reflns 4533
_refine_ls_number_restraints 42
_refine_ls_restrained_S_all 1.101
_refine_ls_R_factor_all 0.0681
_refine_ls_R_factor_gt 0.0473
_refine_ls_shift/su_max 0.000
_refine_ls_shift/su_mean 0.000
_refine_ls_structure_factor_coef Fsqd
_refine_ls_weighting_details 'w=1/[\s^2^(Fo^2^)+(0.0422P)^2^+2.3353P] where P=(Fo^2^+2Fc^2^)/3'
_refine_ls_weighting_scheme calc
_refine_ls_wR_factor_gt 0.1129
_refine_ls_wR_factor_ref 0.1216
_reflns_Friedel_coverage 0.000
_reflns_number_gt 3403
_reflns_number_total 4533
_reflns_threshold_expression 'I > 2\s(I)'
_cod_data_source_file d0dt03175e2.cif
_cod_data_source_block lp_261118_01
_cod_depositor_comments 'Adding full bibliography for 7705820--7705821.cif.'
_cod_database_code 7705820
_shelx_shelxl_version_number 2014/7
_shelx_space_group_comment
;
The symmetry employed for this shelxl refinement is uniquely defined
by the following loop, which should always be used as a source of
symmetry information in preference to the above space-group names.
They are only intended as comments.
;
_shelx_estimated_absorpt_t_min 0.935
_shelx_estimated_absorpt_t_max 0.986

loop_
_space_group_symop_operation_xyz
'x, y, z'
'-x+1/2, -y, z+1/2'
'x+1/2, -y+1/2, -z'
'-x, y+1/2, -z+1/2'
'-x, -y, -z'
'x-1/2, y, -z-1/2'
'-x-1/2, y-1/2, z'
'x, -y-1/2, z-1/2'

loop_
_atom_site_label
_atom_site_type_symbol
_atom_site_fract_x
_atom_site_fract_y
_atom_site_fract_z
_atom_site_U_iso_or_equiv
_atom_site_adp_type
_atom_site_occupancy
_atom_site_site_symmetry_order
_atom_site_calc_flag
_atom_site_refinement_flags_posn
_atom_site_refinement_flags_adp
_atom_site_refinement_flags_occupancy
_atom_site_disorder_assembly
_atom_site_disorder_group
Al1 Al 0.07346(15) 0.09925(9) 0.25917(9) 0.0329(3) Uani 0.6816(18) 1 d D . P A 1
HL1 H -0.0448(14) 0.1007(16) 0.2528(15) 0.042(8) Uiso 0.6816(18) 1 d D . P A 1
Al2 Al 0.16579(9) 0.14364(7) 0.14052(6) 0.0323(3) Uani 0.6816(18) 1 d D . P A 1
HL2 H 0.2825(15) 0.1484(17) 0.1282(14) 0.042(8) Uiso 0.6816(18) 1 d D . P A 1
N1 N 0.11716(18) 0.06772(15) 0.33725(12) 0.0367(6) Uani 0.6816(18) 1 d . . P A 1
C1 C 0.0389(2) 0.04730(17) 0.38648(14) 0.0415(7) Uani 0.6816(18) 1 d D . P A 1
H1A H -0.0332 0.0503 0.3675 0.050 Uiso 0.6816(18) 1 calc R U P A 1
H1B H 0.0427 0.0836 0.4227 0.050 Uiso 0.6816(18) 1 calc R U P A 1
C2 C 0.0572(10) -0.0312(6) 0.4127(3) 0.0534(8) Uani 0.6816(18) 1 d D . P A 1
H2A H 0.0488 -0.0680 0.3771 0.064 Uiso 0.6816(18) 1 calc R U P A 1
H2B H 0.0033 -0.0424 0.4463 0.064 Uiso 0.6816(18) 1 calc R U P A 1
C3 C 0.1678(8) -0.0384(7) 0.4417(4) 0.053(3) Uani 0.6816(18) 1 d D . P A 1
H3A H 0.1735 -0.0068 0.4810 0.064 Uiso 0.6816(18) 1 calc R U P A 1
H3B H 0.1812 -0.0911 0.4544 0.064 Uiso 0.6816(18) 1 calc R U P A 1
C4 C 0.2494(3) -0.0137(2) 0.39178(18) 0.0485(8) Uani 0.6816(18) 1 d D . P A 1
H4A H 0.3207 -0.0126 0.4121 0.058 Uiso 0.6816(18) 1 calc R U P A 1
H4B H 0.2513 -0.0505 0.3559 0.058 Uiso 0.6816(18) 1 calc R U P A 1
C5 C 0.2241(2) 0.0632(2) 0.36457(16) 0.0427(7) Uani 0.6816(18) 1 d D . P A 1
H5A H 0.2312 0.1009 0.3995 0.051 Uiso 0.6816(18) 1 calc R U P A 1
H5B H 0.2766 0.0756 0.3304 0.051 Uiso 0.6816(18) 1 calc R U P A 1
N2 N 0.1303(2) 0.04716(17) 0.18294(15) 0.0297(6) Uani 0.6816(18) 1 d . . P A 1
C6 C 0.0472(2) 0.00127(15) 0.15080(13) 0.0360(6) Uani 0.6816(18) 1 d D . P A 1
H6A H -0.0153 0.0333 0.1417 0.043 Uiso 0.6816(18) 1 calc R U P A 1
H6B H 0.0242 -0.0388 0.1809 0.043 Uiso 0.6816(18) 1 calc R U P A 1
C7 C 0.0847(5) -0.0341(3) 0.0880(2) 0.0466(12) Uani 0.6816(18) 1 d D . P A 1
H7A H 0.1043 0.0056 0.0566 0.056 Uiso 0.6816(18) 1 calc R U P A 1
H7B H 0.0265 -0.0642 0.0688 0.056 Uiso 0.6816(18) 1 calc R U P A 1
C8 C 0.1813(5) -0.0844(6) 0.1010(6) 0.051(3) Uani 0.6816(18) 1 d D . P A 1
H8A H 0.2085 -0.1051 0.0596 0.062 Uiso 0.6816(18) 1 calc R U P A 1
H8B H 0.1605 -0.1268 0.1293 0.062 Uiso 0.6816(18) 1 calc R U P A 1
C9 C 0.2684(3) -0.0371(2) 0.13430(18) 0.0439(9) Uani 0.6816(18) 1 d D . P A 1
H9A H 0.3295 -0.0696 0.1455 0.053 Uiso 0.6816(18) 1 calc R U P A 1
H9B H 0.2937 0.0020 0.1040 0.053 Uiso 0.6816(18) 1 calc R U P A 1
C10 C 0.2251(2) -0.00053(16) 0.19553(14) 0.0352(6) Uani 0.6816(18) 1 d D . P A 1
H10A H 0.2058 -0.0401 0.2271 0.042 Uiso 0.6816(18) 1 calc R U P A 1
H10B H 0.2817 0.0306 0.2153 0.042 Uiso 0.6816(18) 1 calc R U P A 1
N3 N 0.1283(3) 0.19334(18) 0.22269(16) 0.0292(7) Uani 0.6816(18) 1 d . . P A 1
C11 C 0.2261(2) 0.22727(17) 0.25158(17) 0.0407(7) Uani 0.6816(18) 1 d . . P A 1
H11A H 0.2549 0.2653 0.2213 0.049 Uiso 0.6816(18) 1 calc R U P A 1
H11B H 0.2807 0.1878 0.2570 0.049 Uiso 0.6816(18) 1 calc R U P A 1
C12 C 0.2051(3) 0.2634(2) 0.31595(18) 0.0494(8) Uani 0.6816(18) 1 d . . P A 1
H12A H 0.2708 0.2880 0.3315 0.059 Uiso 0.6816(18) 1 calc R U P A 1
H12B H 0.1852 0.2243 0.3479 0.059 Uiso 0.6816(18) 1 calc R U P A 1
C13 C 0.1169(7) 0.3206(3) 0.3116(3) 0.0449(13) Uani 0.6816(18) 1 d . . P A 1
H13A H 0.1414 0.3640 0.2856 0.054 Uiso 0.6816(18) 1 calc R U P A 1
H13B H 0.0992 0.3389 0.3556 0.054 Uiso 0.6816(18) 1 calc R U P A 1
C14 C 0.0181(3) 0.2871(2) 0.28042(19) 0.0450(8) Uani 0.6816(18) 1 d . . P A 1
H14A H -0.0122 0.2484 0.3093 0.054 Uiso 0.6816(18) 1 calc R U P A 1
H14B H -0.0360 0.3267 0.2743 0.054 Uiso 0.6816(18) 1 calc R U P A 1
C15 C 0.0452(2) 0.25295(16) 0.21633(14) 0.0402(7) Uani 0.6816(18) 1 d . . P A 1
H15A H 0.0713 0.2925 0.1867 0.048 Uiso 0.6816(18) 1 calc R U P A 1
H15B H -0.0198 0.2310 0.1970 0.048 Uiso 0.6816(18) 1 calc R U P A 1
N4 N 0.08284(18) 0.17040(14) 0.07396(11) 0.0348(5) Uani 0.6816(18) 1 d . . P A 1
C16 C -0.0329(2) 0.16707(16) 0.06924(14) 0.0374(6) Uani 0.6816(18) 1 d D . P A 1
H16A H -0.0625 0.1528 0.1120 0.045 Uiso 0.6816(18) 1 calc R U P A 1
H16B H -0.0529 0.1277 0.0377 0.045 Uiso 0.6816(18) 1 calc R U P A 1
C17 C -0.0822(3) 0.2415(2) 0.04801(17) 0.0448(8) Uani 0.6816(18) 1 d D . P A 1
H17A H -0.1596 0.2349 0.0415 0.054 Uiso 0.6816(18) 1 calc R U P A 1
H17B H -0.0718 0.2794 0.0825 0.054 Uiso 0.6816(18) 1 calc R U P A 1
C18 C -0.0316(8) 0.2693(5) -0.0148(3) 0.049(2) Uani 0.6816(18) 1 d D . P A 1
H18A H -0.0526 0.2361 -0.0510 0.059 Uiso 0.6816(18) 1 calc R U P A 1
H18B H -0.0576 0.3204 -0.0245 0.059 Uiso 0.6816(18) 1 calc R U P A 1
C19 C 0.0888(8) 0.2703(5) -0.0087(4) 0.0473(17) Uani 0.6816(18) 1 d D . P A 1
H19A H 0.1207 0.2837 -0.0510 0.057 Uiso 0.6816(18) 1 calc R U P A 1
H19B H 0.1102 0.3087 0.0234 0.057 Uiso 0.6816(18) 1 calc R U P A 1
C20 C 0.1297(2) 0.19419(16) 0.01272(14) 0.0421(7) Uani 0.6816(18) 1 d D . P A 1
H20A H 0.1131 0.1567 -0.0212 0.050 Uiso 0.6816(18) 1 calc R U P A 1
H20B H 0.2080 0.1965 0.0175 0.050 Uiso 0.6816(18) 1 calc R U P A 1
Al1A Al 0.0811(3) 0.0743(2) 0.24466(18) 0.0361(8) Uani 0.3184(18) 1 d D . P A 2
HL1A H -0.0348(19) 0.066(4) 0.231(3) 0.042(8) Uiso 0.3184(18) 1 d D . P A 2
Al2A Al 0.16090(19) 0.17620(18) 0.15564(12) 0.0355(6) Uani 0.3184(18) 1 d D . P A 2
HL2A H 0.2769(18) 0.188(4) 0.144(3) 0.042(8) Uiso 0.3184(18) 1 d D . P A 2
N1A N 0.1306(4) 0.0191(3) 0.3118(2) 0.0394(13) Uani 0.3184(18) 1 d . . P A 2
C1A C 0.0647(6) -0.0396(4) 0.3392(3) 0.0514(17) Uani 0.3184(18) 1 d D . P A 2
H1A1 H 0.0978 -0.0887 0.3300 0.062 Uiso 0.3184(18) 1 calc R U P A 2
H1A2 H -0.0057 -0.0386 0.3178 0.062 Uiso 0.3184(18) 1 calc R U P A 2
C2A C 0.049(2) -0.0315(13) 0.4122(5) 0.0534(8) Uani 0.3184(18) 1 d D . P A 2
H2A1 H 0.0116 0.0157 0.4221 0.064 Uiso 0.3184(18) 1 calc R U P A 2
H2A2 H 0.0068 -0.0739 0.4291 0.064 Uiso 0.3184(18) 1 calc R U P A 2
C3A C 0.159(2) -0.0312(16) 0.4433(9) 0.061(7) Uani 0.3184(18) 1 d D . P A 2
H3A1 H 0.1915 -0.0813 0.4382 0.073 Uiso 0.3184(18) 1 calc R U P A 2
H3A2 H 0.1511 -0.0213 0.4903 0.073 Uiso 0.3184(18) 1 calc R U P A 2
C4A C 0.2328(6) 0.0272(5) 0.4142(3) 0.0511(18) Uani 0.3184(18) 1 d D . P A 2
H4A1 H 0.3051 0.0212 0.4324 0.061 Uiso 0.3184(18) 1 calc R U P A 2
H4A2 H 0.2069 0.0780 0.4251 0.061 Uiso 0.3184(18) 1 calc R U P A 2
C5A C 0.2361(5) 0.0175(4) 0.3408(3) 0.0446(16) Uani 0.3184(18) 1 d D . P A 2
H5A1 H 0.2799 0.0580 0.3216 0.054 Uiso 0.3184(18) 1 calc R U P A 2
H5A2 H 0.2706 -0.0309 0.3303 0.054 Uiso 0.3184(18) 1 calc R U P A 2
N2A N 0.1466(5) 0.0679(4) 0.1606(3) 0.0276(13) Uani 0.3184(18) 1 d . . P A 2
C6A C 0.0798(6) 0.0357(3) 0.1068(3) 0.0450(16) Uani 0.3184(18) 1 d D . P A 2
H6A1 H 0.0087 0.0596 0.1076 0.054 Uiso 0.3184(18) 1 calc R U P A 2
H6A2 H 0.1133 0.0478 0.0646 0.054 Uiso 0.3184(18) 1 calc R U P A 2
C7A C 0.0668(11) -0.0478(4) 0.1121(5) 0.048(3) Uani 0.3184(18) 1 d D . P A 2
H7A1 H 0.0212 -0.0664 0.0765 0.058 Uiso 0.3184(18) 1 calc R U P A 2
H7A2 H 0.0322 -0.0606 0.1538 0.058 Uiso 0.3184(18) 1 calc R U P A 2
C8A C 0.1767(14) -0.0849(15) 0.1085(14) 0.067(8) Uani 0.3184(18) 1 d D . P A 2
H8A1 H 0.2099 -0.0741 0.0659 0.080 Uiso 0.3184(18) 1 calc R U P A 2
H8A2 H 0.1694 -0.1399 0.1130 0.080 Uiso 0.3184(18) 1 calc R U P A 2
C9A C 0.2467(8) -0.0539(4) 0.1633(5) 0.052(2) Uani 0.3184(18) 1 d D . P A 2
H9A1 H 0.2157 -0.0676 0.2059 0.062 Uiso 0.3184(18) 1 calc R U P A 2
H9A2 H 0.3187 -0.0761 0.1606 0.062 Uiso 0.3184(18) 1 calc R U P A 2
C10A C 0.2541(5) 0.0296(3) 0.1577(3) 0.0432(15) Uani 0.3184(18) 1 d D . P A 2
H10C H 0.2891 0.0425 0.1162 0.052 Uiso 0.3184(18) 1 calc R U P A 2
H10D H 0.2992 0.0490 0.1933 0.052 Uiso 0.3184(18) 1 calc R U P A 2
N3A N 0.1114(6) 0.1787(4) 0.2466(3) 0.0267(14) Uani 0.3184(18) 1 d . . P A 2
C11A C 0.2012(4) 0.2071(3) 0.2892(3) 0.0303(13) Uani 0.3184(18) 1 d . . P A 2
H11C H 0.2662 0.1778 0.2798 0.036 Uiso 0.3184(18) 1 calc R U P A 2
H11D H 0.1823 0.1986 0.3352 0.036 Uiso 0.3184(18) 1 calc R U P A 2
C12A C 0.2252(5) 0.2918(3) 0.2790(4) 0.0372(14) Uani 0.3184(18) 1 d . . P A 2
H12C H 0.2495 0.3000 0.2338 0.045 Uiso 0.3184(18) 1 calc R U P A 2
H12D H 0.2833 0.3072 0.3085 0.045 Uiso 0.3184(18) 1 calc R U P A 2
C13A C 0.1245(14) 0.3412(8) 0.2923(8) 0.054(3) Uani 0.3184(18) 1 d . . P A 2
H13C H 0.1035 0.3376 0.3385 0.065 Uiso 0.3184(18) 1 calc R U P A 2
H13D H 0.1396 0.3944 0.2821 0.065 Uiso 0.3184(18) 1 calc R U P A 2
C14A C 0.0355(6) 0.3115(4) 0.2487(5) 0.0476(19) Uani 0.3184(18) 1 d . . P A 2
H14C H 0.0546 0.3199 0.2027 0.057 Uiso 0.3184(18) 1 calc R U P A 2
H14D H -0.0310 0.3394 0.2577 0.057 Uiso 0.3184(18) 1 calc R U P A 2
C15A C 0.0163(4) 0.2257(3) 0.2604(3) 0.0308(12) Uani 0.3184(18) 1 d . . P A 2
H15C H -0.0053 0.2180 0.3061 0.037 Uiso 0.3184(18) 1 calc R U P A 2
H15D H -0.0432 0.2088 0.2325 0.037 Uiso 0.3184(18) 1 calc R U P A 2
N4A N 0.0760(4) 0.2207(3) 0.0981(2) 0.0411(13) Uani 0.3184(18) 1 d . . P A 2
C16A C -0.0405(5) 0.2214(4) 0.0952(3) 0.0455(16) Uani 0.3184(18) 1 d D . P A 2
H16C H -0.0662 0.2721 0.1070 0.055 Uiso 0.3184(18) 1 calc R U P A 2
H16D H -0.0687 0.1858 0.1277 0.055 Uiso 0.3184(18) 1 calc R U P A 2
C17A C -0.0838(7) 0.2009(5) 0.0296(3) 0.0497(19) Uani 0.3184(18) 1 d D . P A 2
H17C H -0.1622 0.2059 0.0301 0.060 Uiso 0.3184(18) 1 calc R U P A 2
H17D H -0.0664 0.1479 0.0202 0.060 Uiso 0.3184(18) 1 calc R U P A 2
C18A C -0.0386(17) 0.2502(9) -0.0240(7) 0.041(3) Uani 0.3184(18) 1 d D . P A 2
H18C H -0.0586 0.2294 -0.0668 0.049 Uiso 0.3184(18) 1 calc R U P A 2
H18D H -0.0690 0.3012 -0.0206 0.049 Uiso 0.3184(18) 1 calc R U P A 2
C19A C 0.0818(18) 0.2544(13) -0.0188(7) 0.055(5) Uani 0.3184(18) 1 d D . P A 2
H19C H 0.1126 0.2055 -0.0313 0.065 Uiso 0.3184(18) 1 calc R U P A 2
H19D H 0.1086 0.2926 -0.0496 0.065 Uiso 0.3184(18) 1 calc R U P A 2
C20A C 0.1180(6) 0.2742(4) 0.0490(4) 0.0490(17) Uani 0.3184(18) 1 d D . P A 2
H20C H 0.1967 0.2739 0.0505 0.059 Uiso 0.3184(18) 1 calc R U P A 2
H20D H 0.0936 0.3254 0.0597 0.059 Uiso 0.3184(18) 1 calc R U P A 2

loop_
_atom_site_aniso_label
_atom_site_aniso_U_11
_atom_site_aniso_U_22
_atom_site_aniso_U_33
_atom_site_aniso_U_23
_atom_site_aniso_U_13
_atom_site_aniso_U_12
Al1 0.0250(5) 0.0402(9) 0.0337(8) -0.0029(5) 0.0004(5) -0.0015(6)
Al2 0.0257(4) 0.0359(7) 0.0354(6) -0.0007(5) 0.0013(4) -0.0021(5)
N1 0.0254(12) 0.0492(15) 0.0355(13) 0.0039(11) 0.0017(10) -0.0037(10)
C1 0.0343(15) 0.0513(17) 0.0389(15) -0.0023(13) 0.0040(12) -0.0025(13)
C2 0.043(2) 0.0686(15) 0.0483(13) 0.0141(11) 0.0047(11) -0.0112(12)
C3 0.046(4) 0.061(4) 0.053(5) 0.011(3) -0.011(4) -0.002(3)
C4 0.0394(17) 0.058(2) 0.048(2) 0.0031(18) 0.0008(15) 0.0082(16)
C5 0.0283(15) 0.060(2) 0.0393(17) 0.0090(16) -0.0027(13) -0.0028(15)
N2 0.0259(14) 0.0283(17) 0.0348(18) 0.0034(12) -0.0004(12) -0.0059(12)
C6 0.0308(13) 0.0331(14) 0.0442(16) -0.0039(13) -0.0007(12) -0.0087(11)
C7 0.045(2) 0.049(3) 0.046(3) -0.0122(19) -0.004(2) -0.0058(19)
C8 0.043(4) 0.045(5) 0.066(5) -0.017(3) -0.002(3) 0.000(3)
C9 0.039(2) 0.043(2) 0.050(2) -0.0045(17) 0.0053(18) 0.0049(16)
C10 0.0304(14) 0.0351(15) 0.0401(15) 0.0023(13) 0.0011(12) 0.0002(12)
N3 0.0242(15) 0.0265(15) 0.037(2) 0.0000(13) -0.0017(14) -0.0040(11)
C11 0.0319(15) 0.0463(17) 0.0440(18) -0.0038(15) -0.0064(14) -0.0080(13)
C12 0.0441(18) 0.057(2) 0.047(2) -0.0133(18) -0.0090(16) -0.0065(16)
C13 0.055(3) 0.034(3) 0.045(3) -0.0127(19) -0.005(2) -0.002(2)
C14 0.042(2) 0.043(2) 0.050(2) -0.0090(16) -0.0004(17) 0.0030(16)
C15 0.0376(16) 0.0413(16) 0.0416(17) -0.0046(13) -0.0057(13) 0.0016(13)
N4 0.0307(12) 0.0380(13) 0.0356(13) 0.0010(11) 0.0043(10) -0.0029(10)
C16 0.0305(14) 0.0429(16) 0.0388(15) 0.0001(13) -0.0021(12) -0.0055(12)
C17 0.0359(17) 0.053(2) 0.045(2) 0.0022(17) -0.0061(15) 0.0051(17)
C18 0.059(4) 0.048(4) 0.041(3) 0.005(3) -0.007(3) 0.000(3)
C19 0.048(3) 0.051(4) 0.043(3) 0.014(3) 0.001(3) -0.004(3)
C20 0.0392(16) 0.0472(17) 0.0398(16) 0.0062(13) 0.0063(13) 0.0000(13)
Al1A 0.0294(13) 0.048(2) 0.0310(17) 0.0008(12) -0.0002(11) -0.0092(15)
Al2A 0.0255(10) 0.0480(16) 0.0331(12) -0.0093(11) 0.0019(8) -0.0045(12)
N1A 0.035(3) 0.051(3) 0.032(3) 0.000(2) 0.002(2) -0.010(2)
C1A 0.055(4) 0.054(4) 0.046(4) 0.010(3) -0.010(3) -0.009(3)
C2A 0.043(2) 0.0686(15) 0.0483(13) 0.0141(11) 0.0047(11) -0.0112(12)
C3A 0.067(12) 0.077(13) 0.038(9) 0.027(7) 0.021(8) 0.004(8)
C4A 0.051(4) 0.052(4) 0.050(5) -0.002(4) -0.016(4) -0.004(4)
C5A 0.038(4) 0.049(4) 0.047(4) 0.006(3) 0.003(3) 0.000(3)
N2A 0.030(3) 0.022(3) 0.032(4) 0.001(2) 0.000(3) -0.009(2)
C6A 0.051(4) 0.052(4) 0.032(3) -0.006(3) -0.007(3) -0.010(3)
C7A 0.061(7) 0.041(5) 0.043(6) 0.001(4) -0.016(5) -0.011(4)
C8A 0.104(17) 0.045(12) 0.052(8) -0.018(7) 0.001(8) 0.009(10)
C9A 0.048(5) 0.046(5) 0.062(6) -0.005(4) -0.007(5) 0.005(4)
C10A 0.041(4) 0.043(4) 0.046(4) -0.009(3) 0.007(3) 0.000(3)
N3A 0.024(3) 0.031(3) 0.025(4) 0.008(2) 0.005(3) -0.012(2)
C11A 0.025(3) 0.048(4) 0.018(3) -0.001(3) 0.001(2) -0.003(2)
C12A 0.030(3) 0.039(4) 0.043(4) -0.012(3) -0.002(3) -0.009(3)
C13A 0.041(5) 0.036(6) 0.086(11) -0.012(5) -0.010(7) 0.000(5)
C14A 0.028(3) 0.038(4) 0.077(6) -0.013(4) -0.003(4) -0.001(3)
C15A 0.023(3) 0.040(3) 0.030(3) -0.006(2) 0.007(2) -0.002(2)
N4A 0.033(3) 0.062(4) 0.028(3) 0.004(3) 0.002(2) -0.010(3)
C16A 0.038(3) 0.054(4) 0.044(4) 0.012(3) 0.002(3) -0.004(3)
C17A 0.047(4) 0.054(5) 0.049(5) 0.014(4) -0.003(4) -0.007(4)
C18A 0.044(5) 0.043(8) 0.037(5) 0.001(5) -0.011(4) -0.002(5)
C19A 0.064(9) 0.067(10) 0.032(5) -0.004(5) 0.005(5) -0.010(7)
C20A 0.048(4) 0.040(4) 0.058(5) 0.005(3) 0.007(3) -0.008(3)

loop_
_atom_type_symbol
_atom_type_description
_atom_type_scat_dispersion_real
_atom_type_scat_dispersion_imag
_atom_type_scat_source
C C 0.0033 0.0016 'International Tables Vol C Tables 4.2.6.8 and 6.1.1.4'
H H 0.0000 0.0000 'International Tables Vol C Tables 4.2.6.8 and 6.1.1.4'
N N 0.0061 0.0033 'International Tables Vol C Tables 4.2.6.8 and 6.1.1.4'
Al Al 0.0645 0.0514 'International Tables Vol C Tables 4.2.6.8 and 6.1.1.4'

loop_
_geom_angle_atom_site_label_1
_geom_angle_atom_site_label_2
_geom_angle_atom_site_label_3
_geom_angle
_geom_angle_site_symmetry_1
_geom_angle_site_symmetry_3
_geom_angle_publ_flag
N1 Al1 N2 117.36(15) . . ?
N1 Al1 N3 120.32(16) . . ?
N2 Al1 N3 88.32(15) . . ?
N1 Al1 Al2 137.83(12) . . ?
N2 Al1 Al2 44.62(9) . . ?
N3 Al1 Al2 44.26(11) . . ?
N1 Al1 HL1 113.0(12) . . ?
N2 Al1 HL1 107.5(12) . . ?
N3 Al1 HL1 107.5(11) . . ?
Al2 Al1 HL1 109.2(12) . . ?
N4 Al2 N3 113.59(14) . . ?
N4 Al2 N2 116.06(13) . . ?
N3 Al2 N2 87.58(13) . . ?
N4 Al2 Al1 120.03(10) . . ?
N3 Al2 Al1 44.12(9) . . ?
N2 Al2 Al1 44.01(10) . . ?
N4 Al2 HL2 115.3(11) . . ?
N3 Al2 HL2 110.8(12) . . ?
N2 Al2 HL2 110.3(11) . . ?
Al1 Al2 HL2 124.6(11) . . ?
C1 N1 C5 109.8(2) . . ?
C1 N1 Al1 119.78(19) . . ?
C5 N1 Al1 130.3(2) . . ?
N1 C1 C2 112.1(4) . . ?
N1 C1 H1A 109.2 . . ?
C2 C1 H1A 109.2 . . ?
N1 C1 H1B 109.2 . . ?
C2 C1 H1B 109.2 . . ?
H1A C1 H1B 107.9 . . ?
C1 C2 C3 110.9(10) . . ?
C1 C2 H2A 109.5 . . ?
C3 C2 H2A 109.5 . . ?
C1 C2 H2B 109.5 . . ?
C3 C2 H2B 109.5 . . ?
H2A C2 H2B 108.0 . . ?
C4 C3 C2 109.0(8) . . ?
C4 C3 H3A 109.9 . . ?
C2 C3 H3A 109.9 . . ?
C4 C3 H3B 109.9 . . ?
C2 C3 H3B 109.9 . . ?
H3A C3 H3B 108.3 . . ?
C5 C4 C3 111.9(6) . . ?
C5 C4 H4A 109.2 . . ?
C3 C4 H4A 109.2 . . ?
C5 C4 H4B 109.2 . . ?
C3 C4 H4B 109.2 . . ?
H4A C4 H4B 107.9 . . ?
N1 C5 C4 112.7(3) . . ?
N1 C5 H5A 109.0 . . ?
C4 C5 H5A 109.0 . . ?
N1 C5 H5B 109.0 . . ?
C4 C5 H5B 109.0 . . ?
H5A C5 H5B 107.8 . . ?
C6 N2 C10 109.0(3) . . ?
C6 N2 Al1 111.3(2) . . ?
C10 N2 Al1 115.0(2) . . ?
C6 N2 Al2 116.2(2) . . ?
C10 N2 Al2 113.2(2) . . ?
Al1 N2 Al2 91.37(14) . . ?
N2 C6 C7 113.1(3) . . ?
N2 C6 H6A 109.0 . . ?
C7 C6 H6A 109.0 . . ?
N2 C6 H6B 109.0 . . ?
C7 C6 H6B 109.0 . . ?
H6A C6 H6B 107.8 . . ?
C6 C7 C8 109.9(6) . . ?
C6 C7 H7A 109.7 . . ?
C8 C7 H7A 109.7 . . ?
C6 C7 H7B 109.7 . . ?
C8 C7 H7B 109.7 . . ?
H7A C7 H7B 108.2 . . ?
C7 C8 C9 108.6(6) . . ?
C7 C8 H8A 110.0 . . ?
C9 C8 H8A 110.0 . . ?
C7 C8 H8B 110.0 . . ?
C9 C8 H8B 110.0 . . ?
H8A C8 H8B 108.4 . . ?
C10 C9 C8 110.5(5) . . ?
C10 C9 H9A 109.5 . . ?
C8 C9 H9A 109.5 . . ?
C10 C9 H9B 109.5 . . ?
C8 C9 H9B 109.5 . . ?
H9A C9 H9B 108.1 . . ?
N2 C10 C9 112.8(3) . . ?
N2 C10 H10A 109.0 . . ?
C9 C10 H10A 109.0 . . ?
N2 C10 H10B 109.0 . . ?
C9 C10 H10B 109.0 . . ?
H10A C10 H10B 107.8 . . ?
C11 N3 C15 108.7(3) . . ?
C11 N3 Al1 118.8(2) . . ?
C15 N3 Al1 113.3(2) . . ?
C11 N3 Al2 109.2(2) . . ?
C15 N3 Al2 114.3(2) . . ?
Al1 N3 Al2 91.62(15) . . ?
N3 C11 C12 112.5(3) . . ?
N3 C11 H11A 109.1 . . ?
C12 C11 H11A 109.1 . . ?
N3 C11 H11B 109.1 . . ?
C12 C11 H11B 109.1 . . ?
H11A C11 H11B 107.8 . . ?
C11 C12 C13 111.5(4) . . ?
C11 C12 H12A 109.3 . . ?
C13 C12 H12A 109.3 . . ?
C11 C12 H12B 109.3 . . ?
C13 C12 H12B 109.3 . . ?
H12A C12 H12B 108.0 . . ?
C12 C13 C14 111.0(4) . . ?
C12 C13 H13A 109.4 . . ?
C14 C13 H13A 109.4 . . ?
C12 C13 H13B 109.4 . . ?
C14 C13 H13B 109.4 . . ?
H13A C13 H13B 108.0 . . ?
C15 C14 C13 110.4(4) . . ?
C15 C14 H14A 109.6 . . ?
C13 C14 H14A 109.6 . . ?
C15 C14 H14B 109.6 . . ?
C13 C14 H14B 109.6 . . ?
H14A C14 H14B 108.1 . . ?
C14 C15 N3 111.8(3) . . ?
C14 C15 H15A 109.3 . . ?
N3 C15 H15A 109.3 . . ?
C14 C15 H15B 109.3 . . ?
N3 C15 H15B 109.3 . . ?
H15A C15 H15B 107.9 . . ?
C20 N4 C16 111.0(2) . . ?
C20 N4 Al2 120.46(19) . . ?
C16 N4 Al2 128.43(19) . . ?
N4 C16 C17 112.8(2) . . ?
N4 C16 H16A 109.0 . . ?
C17 C16 H16A 109.0 . . ?
N4 C16 H16B 109.0 . . ?
C17 C16 H16B 109.0 . . ?
H16A C16 H16B 107.8 . . ?
C18 C17 C16 110.8(5) . . ?
C18 C17 H17A 109.5 . . ?
C16 C17 H17A 109.5 . . ?
C18 C17 H17B 109.5 . . ?
C16 C17 H17B 109.5 . . ?
H17A C17 H17B 108.1 . . ?
C19 C18 C17 110.4(8) . . ?
C19 C18 H18A 109.6 . . ?
C17 C18 H18A 109.6 . . ?
C19 C18 H18B 109.6 . . ?
C17 C18 H18B 109.6 . . ?
H18A C18 H18B 108.1 . . ?
C20 C19 C18 110.6(8) . . ?
C20 C19 H19A 109.5 . . ?
C18 C19 H19A 109.5 . . ?
C20 C19 H19B 109.5 . . ?
C18 C19 H19B 109.5 . . ?
H19A C19 H19B 108.1 . . ?
N4 C20 C19 112.0(4) . . ?
N4 C20 H20A 109.2 . . ?
C19 C20 H20A 109.2 . . ?
N4 C20 H20B 109.2 . . ?
C19 C20 H20B 109.2 . . ?
H20A C20 H20B 107.9 . . ?
N1A Al1A N3A 116.6(3) . . ?
N1A Al1A N2A 120.7(3) . . ?
N3A Al1A N2A 89.5(3) . . ?
N1A Al1A Al2A 137.7(3) . . ?
N3A Al1A Al2A 45.5(2) . . ?
N2A Al1A Al2A 44.5(2) . . ?
N1A Al1A HL1A 115(2) . . ?
N3A Al1A HL1A 107(3) . . ?
N2A Al1A HL1A 104(3) . . ?
Al2A Al1A HL1A 107(2) . . ?
N4A Al2A N2A 115.0(3) . . ?
N4A Al2A N3A 115.6(3) . . ?
N2A Al2A N3A 86.7(3) . . ?
N4A Al2A Al1A 121.1(2) . . ?
N2A Al2A Al1A 43.9(2) . . ?
N3A Al2A Al1A 43.3(2) . . ?
N4A Al2A HL2A 115(2) . . ?
N2A Al2A HL2A 104(3) . . ?
N3A Al2A HL2A 117(2) . . ?
Al1A Al2A HL2A 123(2) . . ?
C1A N1A C5A 110.3(5) . . ?
C1A N1A Al1A 119.7(4) . . ?
C5A N1A Al1A 129.7(4) . . ?
N1A C1A C2A 112.9(11) . . ?
N1A C1A H1A1 109.0 . . ?
C2A C1A H1A1 109.0 . . ?
N1A C1A H1A2 109.0 . . ?
C2A C1A H1A2 109.0 . . ?
H1A1 C1A H1A2 107.8 . . ?
C3A C2A C1A 107.7(16) . . ?
C3A C2A H2A1 110.2 . . ?
C1A C2A H2A1 110.2 . . ?
C3A C2A H2A2 110.2 . . ?
C1A C2A H2A2 110.2 . . ?
H2A1 C2A H2A2 108.5 . . ?
C2A C3A C4A 112.9(19) . . ?
C2A C3A H3A1 109.0 . . ?
C4A C3A H3A1 109.0 . . ?
C2A C3A H3A2 109.0 . . ?
C4A C3A H3A2 109.0 . . ?
H3A1 C3A H3A2 107.8 . . ?
C3A C4A C5A 109.4(10) . . ?
C3A C4A H4A1 109.8 . . ?
C5A C4A H4A1 109.8 . . ?
C3A C4A H4A2 109.8 . . ?
C5A C4A H4A2 109.8 . . ?
H4A1 C4A H4A2 108.2 . . ?
N1A C5A C4A 112.3(6) . . ?
N1A C5A H5A1 109.1 . . ?
C4A C5A H5A1 109.1 . . ?
N1A C5A H5A2 109.1 . . ?
C4A C5A H5A2 109.1 . . ?
H5A1 C5A H5A2 107.9 . . ?
C6A N2A C10A 107.3(6) . . ?
C6A N2A Al1A 116.6(5) . . ?
C10A N2A Al1A 116.3(5) . . ?
C6A N2A Al2A 113.1(4) . . ?
C10A N2A Al2A 111.4(4) . . ?
Al1A N2A Al2A 91.6(3) . . ?
C7A C6A N2A 112.6(7) . . ?
C7A C6A H6A1 109.1 . . ?
N2A C6A H6A1 109.1 . . ?
C7A C6A H6A2 109.1 . . ?
N2A C6A H6A2 109.1 . . ?
H6A1 C6A H6A2 107.8 . . ?
C6A C7A C8A 109.1(14) . . ?
C6A C7A H7A1 109.9 . . ?
C8A C7A H7A1 109.9 . . ?
C6A C7A H7A2 109.9 . . ?
C8A C7A H7A2 109.9 . . ?
H7A1 C7A H7A2 108.3 . . ?
C7A C8A C9A 108.9(12) . . ?
C7A C8A H8A1 109.9 . . ?
C9A C8A H8A1 109.9 . . ?
C7A C8A H8A2 109.9 . . ?
C9A C8A H8A2 109.9 . . ?
H8A1 C8A H8A2 108.3 . . ?
C10A C9A C8A 109.7(13) . . ?
C10A C9A H9A1 109.7 . . ?
C8A C9A H9A1 109.7 . . ?
C10A C9A H9A2 109.7 . . ?
C8A C9A H9A2 109.7 . . ?
H9A1 C9A H9A2 108.2 . . ?
C9A C10A N2A 113.0(6) . . ?
C9A C10A H10C 109.0 . . ?
N2A C10A H10C 109.0 . . ?
C9A C10A H10D 109.0 . . ?
N2A C10A H10D 109.0 . . ?
H10C C10A H10D 107.8 . . ?
C15A N3A C11A 107.4(6) . . ?
C15A N3A Al1A 113.3(5) . . ?
C11A N3A Al1A 119.2(5) . . ?
C15A N3A Al2A 116.5(5) . . ?
C11A N3A Al2A 108.8(4) . . ?
Al1A N3A Al2A 91.2(3) . . ?
N3A C11A C12A 113.0(5) . . ?
N3A C11A H11C 109.0 . . ?
C12A C11A H11C 109.0 . . ?
N3A C11A H11D 109.0 . . ?
C12A C11A H11D 109.0 . . ?
H11C C11A H11D 107.8 . . ?
C11A C12A C13A 111.5(7) . . ?
C11A C12A H12C 109.3 . . ?
C13A C12A H12C 109.3 . . ?
C11A C12A H12D 109.3 . . ?
C13A C12A H12D 109.3 . . ?
H12C C12A H12D 108.0 . . ?
C14A C13A C12A 107.0(11) . . ?
C14A C13A H13C 110.3 . . ?
C12A C13A H13C 110.3 . . ?
C14A C13A H13D 110.3 . . ?
C12A C13A H13D 110.3 . . ?
H13C C13A H13D 108.6 . . ?
C13A C14A C15A 111.1(8) . . ?
C13A C14A H14C 109.4 . . ?
C15A C14A H14C 109.4 . . ?
C13A C14A H14D 109.4 . . ?
C15A C14A H14D 109.4 . . ?
H14C C14A H14D 108.0 . . ?
N3A C15A C14A 113.5(5) . . ?
N3A C15A H15C 108.9 . . ?
C14A C15A H15C 108.9 . . ?
N3A C15A H15D 108.9 . . ?
C14A C15A H15D 108.9 . . ?
H15C C15A H15D 107.7 . . ?
C16A N4A C20A 108.8(5) . . ?
C16A N4A Al2A 129.0(4) . . ?
C20A N4A Al2A 121.7(4) . . ?
N4A C16A C17A 113.3(6) . . ?
N4A C16A H16C 108.9 . . ?
C17A C16A H16C 108.9 . . ?
N4A C16A H16D 108.9 . . ?
C17A C16A H16D 108.9 . . ?
H16C C16A H16D 107.7 . . ?
C16A C17A C18A 112.2(9) . . ?
C16A C17A H17C 109.2 . . ?
C18A C17A H17C 109.2 . . ?
C16A C17A H17D 109.2 . . ?
C18A C17A H17D 109.2 . . ?
H17C C17A H17D 107.9 . . ?
C19A C18A C17A 110.4(17) . . ?
C19A C18A H18C 109.6 . . ?
C17A C18A H18C 109.6 . . ?
C19A C18A H18D 109.6 . . ?
C17A C18A H18D 109.6 . . ?
H18C C18A H18D 108.1 . . ?
C20A C19A C18A 112.2(16) . . ?
C20A C19A H19C 109.2 . . ?
C18A C19A H19C 109.2 . . ?
C20A C19A H19D 109.2 . . ?
C18A C19A H19D 109.2 . . ?
H19C C19A H19D 107.9 . . ?
N4A C20A C19A 111.8(11) . . ?
N4A C20A H20C 109.3 . . ?
C19A C20A H20C 109.3 . . ?
N4A C20A H20D 109.3 . . ?
C19A C20A H20D 109.3 . . ?
H20C C20A H20D 107.9 . . ?

loop_
_geom_bond_atom_site_label_1
_geom_bond_atom_site_label_2
_geom_bond_distance
_geom_bond_site_symmetry_2
_geom_bond_publ_flag
Al1 N1 1.792(3) . ?
Al1 N2 1.961(4) . ?
Al1 N3 1.965(4) . ?
Al1 Al2 2.822(2) . ?
Al1 HL1 1.493(18) . ?
Al2 N4 1.789(3) . ?
Al2 N3 1.970(4) . ?
Al2 N2 1.983(3) . ?
Al2 HL2 1.492(18) . ?
N1 C1 1.460(3) . ?
N1 C5 1.460(4) . ?
C1 C2 1.519(9) . ?
C1 H1A 0.9900 . ?
C1 H1B 0.9900 . ?
C2 C3 1.520(5) . ?
C2 H2A 0.9900 . ?
C2 H2B 0.9900 . ?
C3 C4 1.519(6) . ?
C3 H3A 0.9900 . ?
C3 H3B 0.9900 . ?
C4 C5 1.516(4) . ?
C4 H4A 0.9900 . ?
C4 H4B 0.9900 . ?
C5 H5A 0.9900 . ?
C5 H5B 0.9900 . ?
N2 C6 1.484(4) . ?
N2 C10 1.488(4) . ?
C6 C7 1.517(4) . ?
C6 H6A 0.9900 . ?
C6 H6B 0.9900 . ?
C7 C8 1.534(6) . ?
C7 H7A 0.9900 . ?
C7 H7B 0.9900 . ?
C8 C9 1.544(6) . ?
C8 H8A 0.9900 . ?
C8 H8B 0.9900 . ?
C9 C10 1.522(4) . ?
C9 H9A 0.9900 . ?
C9 H9B 0.9900 . ?
C10 H10A 0.9900 . ?
C10 H10B 0.9900 . ?
N3 C11 1.495(4) . ?
N3 C15 1.497(4) . ?
C11 C12 1.499(5) . ?
C11 H11A 0.9900 . ?
C11 H11B 0.9900 . ?
C12 C13 1.511(8) . ?
C12 H12A 0.9900 . ?
C12 H12B 0.9900 . ?
C13 C14 1.521(9) . ?
C13 H13A 0.9900 . ?
C13 H13B 0.9900 . ?
C14 C15 1.495(5) . ?
C14 H14A 0.9900 . ?
C14 H14B 0.9900 . ?
C15 H15A 0.9900 . ?
C15 H15B 0.9900 . ?
N4 C20 1.457(3) . ?
N4 C16 1.459(3) . ?
C16 C17 1.531(4) . ?
C16 H16A 0.9900 . ?
C16 H16B 0.9900 . ?
C17 C18 1.525(5) . ?
C17 H17A 0.9900 . ?
C17 H17B 0.9900 . ?
C18 C19 1.519(5) . ?
C18 H18A 0.9900 . ?
C18 H18B 0.9900 . ?
C19 C20 1.518(8) . ?
C19 H19A 0.9900 . ?
C19 H19B 0.9900 . ?
C20 H20A 0.9900 . ?
C20 H20B 0.9900 . ?
Al1A N1A 1.810(7) . ?
Al1A N3A 1.902(8) . ?
Al1A N2A 1.923(8) . ?
Al1A Al2A 2.772(5) . ?
Al1A HL1A 1.493(19) . ?
Al2A N4A 1.783(6) . ?
Al2A N2A 1.944(7) . ?
Al2A N3A 1.977(7) . ?
Al2A HL2A 1.491(19) . ?
N1A C1A 1.450(8) . ?
N1A C5A 1.455(8) . ?
C1A C2A 1.523(9) . ?
C1A H1A1 0.9900 . ?
C1A H1A2 0.9900 . ?
C2A C3A 1.518(8) . ?
C2A H2A1 0.9900 . ?
C2A H2A2 0.9900 . ?
C3A C4A 1.519(8) . ?
C3A H3A1 0.9900 . ?
C3A H3A2 0.9900 . ?
C4A C5A 1.525(7) . ?
C4A H4A1 0.9900 . ?
C4A H4A2 0.9900 . ?
C5A H5A1 0.9900 . ?
C5A H5A2 0.9900 . ?
N2A C6A 1.506(9) . ?
N2A C10A 1.515(9) . ?
C6A C7A 1.505(7) . ?
C6A H6A1 0.9900 . ?
C6A H6A2 0.9900 . ?
C7A C8A 1.533(8) . ?
C7A H7A1 0.9900 . ?
C7A H7A2 0.9900 . ?
C8A C9A 1.537(8) . ?
C8A H8A1 0.9900 . ?
C8A H8A2 0.9900 . ?
C9A C10A 1.499(7) . ?
C9A H9A1 0.9900 . ?
C9A H9A2 0.9900 . ?
C10A H10C 0.9900 . ?
C10A H10D 0.9900 . ?
N3A C15A 1.488(9) . ?
N3A C11A 1.518(9) . ?
C11A C12A 1.556(9) . ?
C11A H11C 0.9900 . ?
C11A H11D 0.9900 . ?
C12A C13A 1.568(19) . ?
C12A H12C 0.9900 . ?
C12A H12D 0.9900 . ?
C13A C14A 1.531(19) . ?
C13A H13C 0.9900 . ?
C13A H13D 0.9900 . ?
C14A C15A 1.570(9) . ?
C14A H14C 0.9900 . ?
C14A H14D 0.9900 . ?
C15A H15C 0.9900 . ?
C15A H15D 0.9900 . ?
N4A C16A 1.466(8) . ?
N4A C20A 1.489(8) . ?
C16A C17A 1.504(7) . ?
C16A H16C 0.9900 . ?
C16A H16D 0.9900 . ?
C17A C18A 1.523(7) . ?
C17A H17C 0.9900 . ?
C17A H17D 0.9900 . ?
C18A C19A 1.519(8) . ?
C18A H18C 0.9900 . ?
C18A H18D 0.9900 . ?
C19A C20A 1.512(9) . ?
C19A H19C 0.9900 . ?
C19A H19D 0.9900 . ?
C20A H20C 0.9900 . ?
C20A H20D 0.9900 . ?

loop_
_geom_torsion_atom_site_label_1
_geom_torsion_atom_site_label_2
_geom_torsion_atom_site_label_3
_geom_torsion_atom_site_label_4
_geom_torsion
_geom_torsion_site_symmetry_1
_geom_torsion_site_symmetry_2
_geom_torsion_site_symmetry_3
_geom_torsion_site_symmetry_4
_geom_torsion_publ_flag
N2 Al1 N1 C1 -126.3(2) . . . . ?
N3 Al1 N1 C1 128.4(2) . . . . ?
Al2 Al1 N1 C1 -177.79(18) . . . . ?
N2 Al1 N1 C5 58.9(3) . . . . ?
N3 Al1 N1 C5 -46.4(4) . . . . ?
Al2 Al1 N1 C5 7.4(4) . . . . ?
C5 N1 C1 C2 -58.6(5) . . . . ?
Al1 N1 C1 C2 125.7(5) . . . . ?
N1 C1 C2 C3 58.3(7) . . . . ?
C1 C2 C3 C4 -53.6(10) . . . . ?
C2 C3 C4 C5 52.3(10) . . . . ?
C1 N1 C5 C4 57.0(4) . . . . ?
Al1 N1 C5 C4 -127.8(3) . . . . ?
C3 C4 C5 N1 -55.2(6) . . . . ?
C10 N2 C6 C7 -57.6(4) . . . . ?
Al1 N2 C6 C7 174.5(3) . . . . ?
Al2 N2 C6 C7 71.7(4) . . . . ?
N2 C6 C7 C8 59.0(6) . . . . ?
C6 C7 C8 C9 -56.2(10) . . . . ?
C7 C8 C9 C10 55.7(10) . . . . ?
C6 N2 C10 C9 56.4(3) . . . . ?
Al1 N2 C10 C9 -177.8(2) . . . . ?
Al2 N2 C10 C9 -74.6(3) . . . . ?
C8 C9 C10 N2 -57.1(6) . . . . ?
C15 N3 C11 C12 57.2(4) . . . . ?
Al1 N3 C11 C12 -74.4(3) . . . . ?
Al2 N3 C11 C12 -177.4(2) . . . . ?
N3 C11 C12 C13 -55.0(5) . . . . ?
C11 C12 C13 C14 52.3(5) . . . . ?
C12 C13 C14 C15 -54.0(5) . . . . ?
C13 C14 C15 N3 58.4(4) . . . . ?
C11 N3 C15 C14 -59.2(4) . . . . ?
Al1 N3 C15 C14 75.3(3) . . . . ?
Al2 N3 C15 C14 178.5(2) . . . . ?
N3 Al2 N4 C20 130.1(2) . . . . ?
N2 Al2 N4 C20 -130.6(2) . . . . ?
Al1 Al2 N4 C20 179.33(19) . . . . ?
N3 Al2 N4 C16 -55.0(3) . . . . ?
N2 Al2 N4 C16 44.3(3) . . . . ?
Al1 Al2 N4 C16 -5.7(3) . . . . ?
C20 N4 C16 C17 -56.5(3) . . . . ?
Al2 N4 C16 C17 128.2(3) . . . . ?
N4 C16 C17 C18 53.7(5) . . . . ?
C16 C17 C18 C19 -51.8(7) . . . . ?
C17 C18 C19 C20 53.8(8) . . . . ?
C16 N4 C20 C19 58.3(5) . . . . ?
Al2 N4 C20 C19 -126.0(4) . . . . ?
C18 C19 C20 N4 -57.4(6) . . . . ?
N3A Al1A N1A C1A 139.6(5) . . . . ?
N2A Al1A N1A C1A -113.7(6) . . . . ?
Al2A Al1A N1A C1A -168.3(4) . . . . ?
N3A Al1A N1A C5A -48.4(7) . . . . ?
N2A Al1A N1A C5A 58.3(7) . . . . ?
Al2A Al1A N1A C5A 3.7(8) . . . . ?
C5A N1A C1A C2A 60.7(12) . . . . ?
Al1A N1A C1A C2A -125.8(11) . . . . ?
N1A C1A C2A C3A -57.3(18) . . . . ?
C1A C2A C3A C4A 54(3) . . . . ?
C2A C3A C4A C5A -53(2) . . . . ?
C1A N1A C5A C4A -58.6(8) . . . . ?
Al1A N1A C5A C4A 128.8(6) . . . . ?
C3A C4A C5A N1A 54.5(16) . . . . ?
C10A N2A C6A C7A 58.4(8) . . . . ?
Al1A N2A C6A C7A -74.1(8) . . . . ?
Al2A N2A C6A C7A -178.4(6) . . . . ?
N2A C6A C7A C8A -60.7(13) . . . . ?
C6A C7A C8A C9A 58(2) . . . . ?
C7A C8A C9A C10A -57(2) . . . . ?
C8A C9A C10A N2A 58.6(14) . . . . ?
C6A N2A C10A C9A -57.4(8) . . . . ?
Al1A N2A C10A C9A 75.2(7) . . . . ?
Al2A N2A C10A C9A 178.3(6) . . . . ?
C15A N3A C11A C12A -56.7(6) . . . . ?
Al1A N3A C11A C12A 172.7(5) . . . . ?
Al2A N3A C11A C12A 70.2(6) . . . . ?
N3A C11A C12A C13A 58.0(10) . . . . ?
C11A C12A C13A C14A -55.4(10) . . . . ?
C12A C13A C14A C15A 55.6(10) . . . . ?
C11A N3A C15A C14A 57.5(7) . . . . ?
Al1A N3A C15A C14A -168.7(5) . . . . ?
Al2A N3A C15A C14A -64.7(7) . . . . ?
C13A C14A C15A N3A -60.4(10) . . . . ?
N2A Al2A N4A C16A 60.5(7) . . . . ?
N3A Al2A N4A C16A -38.4(7) . . . . ?
Al1A Al2A N4A C16A 10.8(7) . . . . ?
N2A Al2A N4A C20A -128.9(5) . . . . ?
N3A Al2A N4A C20A 132.2(5) . . . . ?
Al1A Al2A N4A C20A -178.6(4) . . . . ?
C20A N4A C16A C17A 58.4(8) . . . . ?
Al2A N4A C16A C17A -129.9(6) . . . . ?
N4A C16A C17A C18A -55.0(13) . . . . ?
C16A C17A C18A C19A 49.1(16) . . . . ?
C17A C18A C19A C20A -50(2) . . . . ?
C16A N4A C20A C19A -58.7(12) . . . . ?
Al2A N4A C20A C19A 128.9(10) . . . . ?
C18A C19A C20A N4A 56.3(18) . . . . ?
